data_7700936
loop_
_publ_author_name
'O'Leary, Niall'
'Miloserdov, Fedor M.'
'Mahon, Mary F.'
'Whittlesey, Michael K.'

_publ_section_title
;
 Transforming PPh<sub>3</sub> into bidentate phosphine ligands at Ru-Zn
 heterobimetallic complexes.
;
_journal_issue 37
_journal_name_full 'Dalton transactions (Cambridge, England : 2003)'
_journal_page_first 14000
_journal_page_last 14009
_journal_paper_doi 10.1039/c9dt03106e
_journal_volume 48
_journal_year 2019
_chemical_formula_moiety 'C55 H45 P3 Ru Zn'
_chemical_formula_sum 'C56 H59 P3 Ru Zn'
_chemical_formula_weight 991.38
_space_group_crystal_system monoclinic
_space_group_IT_number 14
_space_group_name_Hall '-P 2ybc'
_space_group_name_H-M_alt 'P 1 21/c 1'
_symmetry_space_group_name_Hall '-P 2ybc'
_symmetry_space_group_name_H-M 'P 1 21/c 1'
_atom_sites_solution_hydrogens geom
_atom_sites_solution_primary iterative
_audit_creation_date 2019-07-01
_audit_creation_method
;
Olex2 1.2
(compiled 2018.05.29 svn.r3508 for OlexSys, GUI svn.r5506)
;
_audit_update_record
;
2019-07-01 deposited with the CCDC.    2019-08-26 downloaded from the CCDC.
;
_cell_angle_alpha 90
_cell_angle_beta 98.665(2)
_cell_angle_gamma 90
_cell_formula_units_Z 4
_cell_length_a 11.0520(2)
_cell_length_b 12.8732(2)
_cell_length_c 36.3933(6)
_cell_measurement_reflns_used 18873
_cell_measurement_temperature 150.00(10)
_cell_measurement_theta_max 26.7800
_cell_measurement_theta_min 3.3616
_cell_volume 5118.74(15)
_computing_cell_refinement 'CrysAlisPro 1.171.39.46 (Rigaku OD, 2018)'
_computing_data_collection 'CrysAlisPro 1.171.39.46 (Rigaku OD, 2018)'
_computing_data_reduction 'CrysAlisPro 1.171.39.46 (Rigaku OD, 2018)'
_computing_molecular_graphics 'Olex2 (Dolomanov et al., 2009)'
_computing_publication_material 'Olex2 (Dolomanov et al., 2009)'
_computing_structure_refinement 'ShelXL (Sheldrick, 2015)'
_computing_structure_solution 'olex2.solve (Bourhis et al., 2015)'
_diffrn_ambient_temperature 150.00(10)
_diffrn_detector_area_resol_mean 16.1468
_diffrn_detector_type EosS2
_diffrn_measured_fraction_theta_full 0.997
_diffrn_measured_fraction_theta_max 0.995
_diffrn_measurement_device 'four-circle diffractometer'
_diffrn_measurement_device_type 'New Xcalibur, EosS2'
_diffrn_measurement_method '\w scans'
_diffrn_radiation_type MoK\a
_diffrn_radiation_wavelength 0.71073
_diffrn_reflns_av_R_equivalents 0.0184
_diffrn_reflns_av_unetI/netI 0.0153
_diffrn_reflns_Laue_measured_fraction_full 0.997
_diffrn_reflns_Laue_measured_fraction_max 0.995
_diffrn_reflns_limit_h_max 13
_diffrn_reflns_limit_h_min -9
_diffrn_reflns_limit_k_max 15
_diffrn_reflns_limit_k_min -16
_diffrn_reflns_limit_l_max 45
_diffrn_reflns_limit_l_min -45
_diffrn_reflns_number 43780
_diffrn_reflns_point_group_measured_fraction_full 0.997
_diffrn_reflns_point_group_measured_fraction_max 0.995
_diffrn_reflns_theta_full 25.242
_diffrn_reflns_theta_max 26.396
_diffrn_reflns_theta_min 3.362
_exptl_absorpt_coefficient_mu 0.892
_exptl_absorpt_correction_T_max 1.00000
_exptl_absorpt_correction_T_min 0.91007
_exptl_absorpt_correction_type multi-scan
_exptl_absorpt_process_details
;
CrysAlisPro 1.171.39.46 (Rigaku Oxford Diffraction, 2018)
Empirical absorption correction using spherical harmonics,
 implemented in SCALE3 ABSPACK scaling algorithm.
;
_exptl_crystal_colour red
_exptl_crystal_colour_primary red
_exptl_crystal_density_diffrn 1.286
_exptl_crystal_description block
_exptl_crystal_F_000 2056
_exptl_crystal_size_max 0.577
_exptl_crystal_size_mid 0.42
_exptl_crystal_size_min 0.383
_refine_diff_density_max 0.438
_refine_diff_density_min -0.440
_refine_diff_density_rms 0.056
_refine_ls_extinction_method none
_refine_ls_goodness_of_fit_ref 1.119
_refine_ls_hydrogen_treatment constr
_refine_ls_matrix_type full
_refine_ls_number_parameters 542
_refine_ls_number_reflns 10443
_refine_ls_number_restraints 0
_refine_ls_restrained_S_all 1.119
_refine_ls_R_factor_all 0.0321
_refine_ls_R_factor_gt 0.0297
_refine_ls_shift/su_max 0.002
_refine_ls_shift/su_mean 0.000
_refine_ls_structure_factor_coef Fsqd
_refine_ls_weighting_details 'w=1/[\s^2^(Fo^2^)+(0.0185P)^2^+6.1980P] where P=(Fo^2^+2Fc^2^)/3'
_refine_ls_weighting_scheme calc
_refine_ls_wR_factor_gt 0.0662
_refine_ls_wR_factor_ref 0.0671
_reflns_Friedel_coverage 0.000
_reflns_number_gt 9736
_reflns_number_total 10443
_reflns_threshold_expression 'I > 2\s(I)'
_cod_data_source_file c9dt03106e2.cif
_cod_data_source_block e18mkw14
_cod_depositor_comments 'Adding full bibliography for 7700936--7700938.cif.'
_cod_database_code 7700936
_shelxl_version_number 2014-3
_shelx_space_group_comment
;
The symmetry employed for this shelxl refinement is uniquely defined
by the following loop, which should always be used as a source of
symmetry information in preference to the above space-group names.
They are only intended as comments.
;
_olex2_refinement_description
;
1. Fixed Uiso
 At 1.2 times of:
  All C(H) groups
 At 1.5 times of:
  All C(H,H,H) groups
2.a Aromatic/amide H refined with riding coordinates:
 C3(H3), C4(H4), C5(H5), C6(H6), C9(H9), C10(H10), C11(H11), C12(H12),
 C15(H15), C16(H16), C17(H17), C18(H18), C19(H19), C21(H21), C22(H22), C23(H23),
  C24(H24), C25(H25), C27(H27), C28(H28), C29(H29), C30(H30), C33(H33),
 C34(H34), C35(H35), C36(H36), C37(H37), C39(H39), C40(H40), C41(H41), C42(H42),
  C43(H43), C45(H45), C46(H46), C47(H47), C48(H48), C49(H49), C51(H51),
 C52(H52), C53(H53), C54(H54), C55(H55)
2.b Idealised Me refined as rotating group:
 C1(H1A,H1B,H1C)
;
_olex2_submission_special_instructions 'No special instructions were received'

loop_
_space_group_symop_operation_xyz
'x, y, z'
'-x, y+1/2, -z+1/2'
'-x, -y, -z'
'x, -y-1/2, z-1/2'

loop_
_atom_site_label
_atom_site_type_symbol
_atom_site_fract_x
_atom_site_fract_y
_atom_site_fract_z
_atom_site_U_iso_or_equiv
_atom_site_adp_type
_atom_site_occupancy
_atom_site_site_symmetry_order
_atom_site_calc_flag
_atom_site_refinement_flags_posn
Ru1 Ru 0.28969(2) 0.75623(2) 0.62677(2) 0.01532(5) Uani 1 1 d .
Zn1 Zn 0.21846(2) 0.75277(2) 0.68504(2) 0.02155(6) Uani 1 1 d .
P1 P 0.30872(4) 0.93063(4) 0.63860(2) 0.01597(10) Uani 1 1 d .
P2 P 0.47768(4) 0.69355(4) 0.64922(2) 0.01603(10) Uani 1 1 d .
P3 P 0.23426(5) 0.58580(4) 0.62418(2) 0.01629(10) Uani 1 1 d .
C1 C 0.1572(2) 0.76141(19) 0.73280(6) 0.0341(5) Uani 1 1 d .
H1A H 0.1083 0.7013 0.7359 0.051 Uiso 1 1 calc GR
H1B H 0.1082 0.8228 0.7333 0.051 Uiso 1 1 calc GR
H1C H 0.2250 0.7644 0.7526 0.051 Uiso 1 1 calc GR
C2 C 0.13131(18) 0.81034(15) 0.59234(6) 0.0200(4) Uani 1 1 d .
C3 C 0.1208(2) 0.77617(17) 0.55526(6) 0.0258(5) Uani 1 1 d .
H3 H 0.1678 0.7199 0.5498 0.031 Uiso 1 1 calc R
C4 C 0.0426(2) 0.82327(18) 0.52631(6) 0.0295(5) Uani 1 1 d .
H4 H 0.0407 0.7998 0.5021 0.035 Uiso 1 1 calc R
C5 C -0.0317(2) 0.90429(18) 0.53352(6) 0.0306(5) Uani 1 1 d .
H5 H -0.0838 0.9361 0.5143 0.037 Uiso 1 1 calc R
C6 C -0.02740(19) 0.93746(17) 0.56985(6) 0.0266(5) Uani 1 1 d .
H6 H -0.0786 0.9910 0.5751 0.032 Uiso 1 1 calc R
C7 C 0.05231(18) 0.89212(16) 0.59883(6) 0.0212(4) Uani 1 1 d .
C8 C 0.05736(18) 0.93961(16) 0.63649(6) 0.0212(4) Uani 1 1 d .
C9 C -0.0496(2) 0.95891(18) 0.65128(6) 0.0283(5) Uani 1 1 d .
H9 H -0.1244 0.9371 0.6383 0.034 Uiso 1 1 calc R
C10 C -0.0466(2) 1.00994(19) 0.68491(7) 0.0318(5) Uani 1 1 d .
H10 H -0.1187 1.0201 0.6947 0.038 Uiso 1 1 calc R
C11 C 0.0630(2) 1.04577(18) 0.70387(7) 0.0300(5) Uani 1 1 d .
H11 H 0.0646 1.0827 0.7259 0.036 Uiso 1 1 calc R
C12 C 0.17101(19) 1.02622(16) 0.68983(6) 0.0234(4) Uani 1 1 d .
H12 H 0.2449 1.0501 0.7026 0.028 Uiso 1 1 calc R
C13 C 0.16985(18) 0.97138(15) 0.65686(6) 0.0189(4) Uani 1 1 d .
C14 C 0.30797(18) 1.01857(16) 0.59887(6) 0.0203(4) Uani 1 1 d .
C15 C 0.2701(2) 1.12115(17) 0.60018(6) 0.0278(5) Uani 1 1 d .
H15 H 0.2439 1.1466 0.6216 0.033 Uiso 1 1 calc R
C16 C 0.2710(3) 1.18591(19) 0.56984(7) 0.0384(6) Uani 1 1 d .
H16 H 0.2454 1.2545 0.5709 0.046 Uiso 1 1 calc R
C17 C 0.3096(3) 1.1491(2) 0.53818(7) 0.0420(6) Uani 1 1 d .
H17 H 0.3105 1.1928 0.5179 0.050 Uiso 1 1 calc R
C18 C 0.3471(3) 1.0472(2) 0.53643(7) 0.0404(6) Uani 1 1 d .
H18 H 0.3734 1.0223 0.5150 0.048 Uiso 1 1 calc R
C19 C 0.3457(2) 0.98180(18) 0.56663(6) 0.0291(5) Uani 1 1 d .
H19 H 0.3703 0.9130 0.5653 0.035 Uiso 1 1 calc R
C20 C 0.43577(17) 0.98227(15) 0.67186(6) 0.0185(4) Uani 1 1 d .
C21 C 0.45222(19) 0.94793(16) 0.70869(6) 0.0210(4) Uani 1 1 d .
H21 H 0.3953 0.9030 0.7165 0.025 Uiso 1 1 calc R
C22 C 0.55198(19) 0.97981(16) 0.73376(6) 0.0246(4) Uani 1 1 d .
H22 H 0.5611 0.9570 0.7583 0.029 Uiso 1 1 calc R
C23 C 0.63823(19) 1.04568(17) 0.72242(6) 0.0268(5) Uani 1 1 d .
H23 H 0.7055 1.0669 0.7392 0.032 Uiso 1 1 calc R
C24 C 0.62416(19) 1.07958(17) 0.68621(6) 0.0267(5) Uani 1 1 d .
H24 H 0.6824 1.1236 0.6786 0.032 Uiso 1 1 calc R
C25 C 0.52359(18) 1.04865(16) 0.66085(6) 0.0218(4) Uani 1 1 d .
H25 H 0.5148 1.0723 0.6364 0.026 Uiso 1 1 calc R
C26 C 0.47324(18) 0.55160(15) 0.65632(5) 0.0183(4) Uani 1 1 d .
C27 C 0.57402(19) 0.49261(16) 0.67191(6) 0.0231(4) Uani 1 1 d .
H27 H 0.6467 0.5256 0.6817 0.028 Uiso 1 1 calc R
C28 C 0.5664(2) 0.38543(17) 0.67293(6) 0.0263(5) Uani 1 1 d .
H28 H 0.6337 0.3466 0.6835 0.032 Uiso 1 1 calc R
C29 C 0.4585(2) 0.33590(16) 0.65814(6) 0.0273(5) Uani 1 1 d .
H29 H 0.4544 0.2637 0.6579 0.033 Uiso 1 1 calc R
C30 C 0.3573(2) 0.39365(16) 0.64372(6) 0.0237(4) Uani 1 1 d .
H30 H 0.2845 0.3603 0.6343 0.028 Uiso 1 1 calc R
C31 C 0.36369(18) 0.50230(15) 0.64318(5) 0.0185(4) Uani 1 1 d .
C32 C 0.57983(18) 0.70513(16) 0.61407(5) 0.0191(4) Uani 1 1 d .
C33 C 0.60549(19) 0.80565(17) 0.60277(6) 0.0240(4) Uani 1 1 d .
H33 H 0.5680 0.8623 0.6122 0.029 Uiso 1 1 calc R
C34 C 0.6862(2) 0.82149(19) 0.57768(6) 0.0313(5) Uani 1 1 d .
H34 H 0.7031 0.8887 0.5705 0.038 Uiso 1 1 calc R
C35 C 0.7416(2) 0.7381(2) 0.56320(6) 0.0340(5) Uani 1 1 d .
H35 H 0.7977 0.7490 0.5469 0.041 Uiso 1 1 calc R
C36 C 0.7135(2) 0.63858(19) 0.57295(6) 0.0314(5) Uani 1 1 d .
H36 H 0.7490 0.5822 0.5626 0.038 Uiso 1 1 calc R
C37 C 0.63260(19) 0.62170(17) 0.59808(6) 0.0234(4) Uani 1 1 d .
H37 H 0.6136 0.5542 0.6043 0.028 Uiso 1 1 calc R
C38 C 0.58237(18) 0.72748(15) 0.69173(5) 0.0185(4) Uani 1 1 d .
C39 C 0.69883(19) 0.76910(16) 0.69256(6) 0.0235(4) Uani 1 1 d .
H39 H 0.7263 0.7868 0.6705 0.028 Uiso 1 1 calc R
C40 C 0.7745(2) 0.78437(18) 0.72631(6) 0.0297(5) Uani 1 1 d .
H40 H 0.8523 0.8121 0.7266 0.036 Uiso 1 1 calc R
C41 C 0.7351(2) 0.75872(17) 0.75930(6) 0.0310(5) Uani 1 1 d .
H41 H 0.7863 0.7684 0.7818 0.037 Uiso 1 1 calc R
C42 C 0.6186(2) 0.71833(17) 0.75884(6) 0.0294(5) Uani 1 1 d .
H42 H 0.5914 0.7009 0.7810 0.035 Uiso 1 1 calc R
C43 C 0.5429(2) 0.70391(16) 0.72542(6) 0.0235(4) Uani 1 1 d .
H43 H 0.4643 0.6781 0.7254 0.028 Uiso 1 1 calc R
C44 C 0.18644(19) 0.51573(15) 0.58028(5) 0.0200(4) Uani 1 1 d .
C45 C 0.2710(2) 0.51126(18) 0.55562(6) 0.0308(5) Uani 1 1 d .
H45 H 0.3462 0.5444 0.5615 0.037 Uiso 1 1 calc R
C46 C 0.2444(2) 0.4580(2) 0.52239(7) 0.0359(6) Uani 1 1 d .
H46 H 0.3024 0.4544 0.5064 0.043 Uiso 1 1 calc R
C47 C 0.1325(2) 0.41028(18) 0.51295(6) 0.0339(5) Uani 1 1 d .
H47 H 0.1143 0.3753 0.4904 0.041 Uiso 1 1 calc R
C48 C 0.0482(2) 0.41470(18) 0.53693(7) 0.0321(5) Uani 1 1 d .
H48 H -0.0273 0.3823 0.5306 0.038 Uiso 1 1 calc R
C49 C 0.0746(2) 0.46731(17) 0.57068(6) 0.0252(4) Uani 1 1 d .
H49 H 0.0167 0.4698 0.5868 0.030 Uiso 1 1 calc R
C50 C 0.11413(18) 0.55256(15) 0.65192(5) 0.0187(4) Uani 1 1 d .
C51 C 0.00028(19) 0.60033(17) 0.64246(6) 0.0253(4) Uani 1 1 d .
H51 H -0.0135 0.6444 0.6220 0.030 Uiso 1 1 calc R
C52 C -0.0922(2) 0.5823(2) 0.66346(6) 0.0317(5) Uani 1 1 d .
H52 H -0.1683 0.6132 0.6567 0.038 Uiso 1 1 calc R
C53 C -0.0724(2) 0.5189(2) 0.69438(7) 0.0369(6) Uani 1 1 d .
H53 H -0.1348 0.5072 0.7084 0.044 Uiso 1 1 calc R
C54 C 0.0399(2) 0.4733(2) 0.70428(7) 0.0370(6) Uani 1 1 d .
H54 H 0.0539 0.4314 0.7253 0.044 Uiso 1 1 calc R
C55 C 0.1327(2) 0.48908(18) 0.68314(6) 0.0265(5) Uani 1 1 d .
H55 H 0.2081 0.4569 0.6899 0.032 Uiso 1 1 calc R

loop_
_atom_site_aniso_label
_atom_site_aniso_U_11
_atom_site_aniso_U_22
_atom_site_aniso_U_33
_atom_site_aniso_U_23
_atom_site_aniso_U_13
_atom_site_aniso_U_12
Ru1 0.01649(8) 0.01306(8) 0.01632(8) -0.00012(6) 0.00215(6) 0.00022(6)
Zn1 0.02489(13) 0.02129(12) 0.01947(12) -0.00095(9) 0.00663(9) -0.00014(10)
P1 0.0162(2) 0.0142(2) 0.0170(2) 0.00006(18) 0.00115(18) 0.00047(19)
P2 0.0158(2) 0.0158(2) 0.0170(2) 0.00015(18) 0.00411(19) 0.00028(19)
P3 0.0172(2) 0.0147(2) 0.0170(2) -0.00149(18) 0.00289(19) -0.00034(19)
C1 0.0437(14) 0.0339(13) 0.0274(12) 0.0007(10) 0.0145(10) 0.0033(11)
C2 0.0197(10) 0.0181(10) 0.0205(10) 0.0039(8) -0.0020(8) -0.0049(8)
C3 0.0306(12) 0.0201(10) 0.0255(11) 0.0003(8) 0.0004(9) -0.0036(9)
C4 0.0364(13) 0.0297(12) 0.0200(10) 0.0023(9) -0.0032(9) -0.0096(10)
C5 0.0301(12) 0.0322(12) 0.0263(11) 0.0115(9) -0.0063(9) -0.0061(10)
C6 0.0206(10) 0.0248(11) 0.0327(12) 0.0051(9) -0.0017(9) -0.0016(9)
C7 0.0190(10) 0.0197(10) 0.0242(10) 0.0035(8) 0.0004(8) -0.0049(8)
C8 0.0184(10) 0.0186(10) 0.0260(11) 0.0043(8) 0.0016(8) 0.0015(8)
C9 0.0191(10) 0.0306(12) 0.0347(12) 0.0043(10) 0.0022(9) 0.0016(9)
C10 0.0254(12) 0.0371(13) 0.0356(13) 0.0028(10) 0.0131(10) 0.0080(10)
C11 0.0307(12) 0.0296(12) 0.0306(12) -0.0029(9) 0.0082(10) 0.0060(10)
C12 0.0209(10) 0.0217(10) 0.0277(11) -0.0015(8) 0.0036(8) 0.0027(8)
C13 0.0178(10) 0.0156(9) 0.0235(10) 0.0022(8) 0.0037(8) 0.0018(8)
C14 0.0175(10) 0.0200(10) 0.0223(10) 0.0036(8) -0.0007(8) -0.0039(8)
C15 0.0336(12) 0.0223(11) 0.0264(11) 0.0019(9) 0.0008(9) 0.0006(9)
C16 0.0505(16) 0.0255(12) 0.0365(14) 0.0116(10) -0.0024(12) 0.0013(11)
C17 0.0545(17) 0.0398(15) 0.0289(13) 0.0168(11) -0.0029(12) -0.0074(13)
C18 0.0533(16) 0.0464(15) 0.0225(12) 0.0052(11) 0.0092(11) -0.0013(13)
C19 0.0329(12) 0.0278(12) 0.0269(11) 0.0016(9) 0.0052(9) -0.0001(10)
C20 0.0166(9) 0.0153(9) 0.0231(10) -0.0028(8) 0.0012(8) 0.0040(7)
C21 0.0214(10) 0.0181(10) 0.0239(10) -0.0018(8) 0.0045(8) 0.0020(8)
C22 0.0252(11) 0.0236(11) 0.0236(11) -0.0046(8) -0.0010(8) 0.0067(9)
C23 0.0193(10) 0.0262(11) 0.0325(12) -0.0095(9) -0.0032(9) 0.0039(9)
C24 0.0184(10) 0.0228(11) 0.0388(13) -0.0012(9) 0.0041(9) -0.0010(8)
C25 0.0204(10) 0.0182(10) 0.0271(11) 0.0006(8) 0.0038(8) 0.0019(8)
C26 0.0199(10) 0.0171(9) 0.0193(10) -0.0006(7) 0.0081(8) 0.0015(8)
C27 0.0203(10) 0.0233(11) 0.0263(11) 0.0027(8) 0.0053(8) 0.0032(8)
C28 0.0280(11) 0.0239(11) 0.0279(11) 0.0051(9) 0.0075(9) 0.0099(9)
C29 0.0345(12) 0.0157(10) 0.0341(12) 0.0008(9) 0.0130(10) 0.0043(9)
C30 0.0268(11) 0.0186(10) 0.0270(11) -0.0016(8) 0.0087(9) -0.0011(8)
C31 0.0188(10) 0.0183(10) 0.0193(10) 0.0008(7) 0.0059(8) 0.0021(8)
C32 0.0172(9) 0.0253(10) 0.0151(9) -0.0008(8) 0.0031(7) -0.0005(8)
C33 0.0248(11) 0.0244(11) 0.0240(11) 0.0004(8) 0.0079(9) -0.0007(9)
C34 0.0339(13) 0.0311(12) 0.0305(12) 0.0046(10) 0.0100(10) -0.0067(10)
C35 0.0345(13) 0.0465(15) 0.0243(11) -0.0003(10) 0.0147(10) -0.0019(11)
C36 0.0376(13) 0.0354(13) 0.0236(11) -0.0049(9) 0.0123(10) 0.0049(10)
C37 0.0287(11) 0.0233(11) 0.0187(10) -0.0004(8) 0.0054(8) 0.0006(9)
C38 0.0202(10) 0.0146(9) 0.0207(10) -0.0012(7) 0.0029(8) 0.0022(7)
C39 0.0221(10) 0.0233(11) 0.0256(11) -0.0035(8) 0.0050(8) -0.0006(8)
C40 0.0244(11) 0.0276(11) 0.0350(13) -0.0070(9) -0.0021(9) -0.0027(9)
C41 0.0397(13) 0.0222(11) 0.0270(11) -0.0044(9) -0.0087(10) 0.0031(10)
C42 0.0429(14) 0.0245(11) 0.0207(11) 0.0024(9) 0.0047(9) 0.0030(10)
C43 0.0263(11) 0.0202(10) 0.0241(10) 0.0023(8) 0.0040(8) 0.0012(9)
C44 0.0265(11) 0.0156(9) 0.0176(10) -0.0005(7) 0.0018(8) 0.0002(8)
C45 0.0356(13) 0.0314(12) 0.0270(12) -0.0037(9) 0.0096(10) -0.0058(10)
C46 0.0467(15) 0.0394(14) 0.0243(12) -0.0051(10) 0.0140(11) 0.0030(12)
C47 0.0499(15) 0.0291(12) 0.0208(11) -0.0072(9) -0.0007(10) 0.0060(11)
C48 0.0337(13) 0.0298(12) 0.0300(12) -0.0078(10) -0.0038(10) -0.0031(10)
C49 0.0257(11) 0.0256(11) 0.0241(11) -0.0033(9) 0.0025(9) 0.0000(9)
C50 0.0164(9) 0.0198(10) 0.0196(10) -0.0032(8) 0.0020(7) -0.0013(8)
C51 0.0236(11) 0.0292(11) 0.0232(11) 0.0014(9) 0.0033(8) 0.0047(9)
C52 0.0196(11) 0.0477(15) 0.0277(12) 0.0000(10) 0.0033(9) 0.0078(10)
C53 0.0230(11) 0.0608(17) 0.0291(12) 0.0057(11) 0.0108(9) 0.0000(11)
C54 0.0303(13) 0.0544(16) 0.0273(12) 0.0155(11) 0.0076(10) 0.0058(11)
C55 0.0193(10) 0.0339(12) 0.0263(11) 0.0049(9) 0.0030(8) 0.0052(9)

loop_
_atom_type_symbol
_atom_type_description
_atom_type_scat_dispersion_real
_atom_type_scat_dispersion_imag
_atom_type_scat_source
C C 0.0033 0.0016 'International Tables Vol C Tables 4.2.6.8 and 6.1.1.4'
H H 0.0000 0.0000 'International Tables Vol C Tables 4.2.6.8 and 6.1.1.4'
P P 0.1023 0.0942 'International Tables Vol C Tables 4.2.6.8 and 6.1.1.4'
Ru Ru -1.2594 0.8363 'International Tables Vol C Tables 4.2.6.8 and 6.1.1.4'
Zn Zn 0.2839 1.4301 'International Tables Vol C Tables 4.2.6.8 and 6.1.1.4'

loop_
_geom_angle_atom_site_label_1
_geom_angle_atom_site_label_2
_geom_angle_atom_site_label_3
_geom_angle
P1 Ru1 Zn1 83.320(14)
P2 Ru1 Zn1 94.628(15)
P2 Ru1 P1 103.199(19)
P2 Ru1 P3 84.145(18)
P3 Ru1 Zn1 83.990(15)
P3 Ru1 P1 165.803(19)
C2 Ru1 Zn1 100.35(6)
C2 Ru1 P1 80.36(6)
C2 Ru1 P2 164.93(6)
C2 Ru1 P3 95.72(6)
C1 Zn1 Ru1 175.59(7)
C13 P1 Ru1 106.84(7)
C14 P1 Ru1 117.86(7)
C14 P1 C13 101.76(9)
C14 P1 C20 102.04(9)
C20 P1 Ru1 121.25(6)
C20 P1 C13 104.81(9)
C26 P2 Ru1 111.15(7)
C32 P2 Ru1 110.30(7)
C32 P2 C26 102.12(9)
C32 P2 C38 101.07(9)
C38 P2 Ru1 130.23(6)
C38 P2 C26 98.27(9)
C31 P3 Ru1 111.02(7)
C31 P3 C44 98.35(9)
C44 P3 Ru1 123.25(7)
C50 P3 Ru1 114.49(7)
C50 P3 C31 104.06(9)
C50 P3 C44 103.07(9)
Zn1 C1 H1A 109.5
Zn1 C1 H1B 109.5
Zn1 C1 H1C 109.5
H1A C1 H1B 109.5
H1A C1 H1C 109.5
H1B C1 H1C 109.5
C3 C2 Ru1 114.03(15)
C3 C2 C7 115.46(18)
C7 C2 Ru1 128.75(15)
C2 C3 H3 118.7
C4 C3 C2 122.7(2)
C4 C3 H3 118.7
C3 C4 H4 119.9
C5 C4 C3 120.3(2)
C5 C4 H4 119.9
C4 C5 H5 120.7
C4 C5 C6 118.7(2)
C6 C5 H5 120.7
C5 C6 H6 119.3
C5 C6 C7 121.3(2)
C7 C6 H6 119.3
C2 C7 C8 121.36(18)
C6 C7 C2 121.5(2)
C6 C7 C8 117.00(19)
C9 C8 C7 120.71(19)
C9 C8 C13 118.6(2)
C13 C8 C7 120.63(18)
C8 C9 H9 119.4
C10 C9 C8 121.1(2)
C10 C9 H9 119.4
C9 C10 H10 119.9
C11 C10 C9 120.2(2)
C11 C10 H10 119.9
C10 C11 H11 120.2
C10 C11 C12 119.6(2)
C12 C11 H11 120.2
C11 C12 H12 119.6
C13 C12 C11 120.8(2)
C13 C12 H12 119.6
C8 C13 P1 116.46(15)
C12 C13 P1 123.86(15)
C12 C13 C8 119.61(18)
C15 C14 P1 121.69(17)
C19 C14 P1 119.34(16)
C19 C14 C15 119.0(2)
C14 C15 H15 119.8
C16 C15 C14 120.4(2)
C16 C15 H15 119.8
C15 C16 H16 119.9
C17 C16 C15 120.1(2)
C17 C16 H16 119.9
C16 C17 H17 120.0
C16 C17 C18 120.1(2)
C18 C17 H17 120.0
C17 C18 H18 120.0
C17 C18 C19 120.1(2)
C19 C18 H18 120.0
C14 C19 H19 119.9
C18 C19 C14 120.3(2)
C18 C19 H19 119.9
C21 C20 P1 119.64(15)
C21 C20 C25 118.26(18)
C25 C20 P1 121.87(16)
C20 C21 H21 119.5
C22 C21 C20 121.0(2)
C22 C21 H21 119.5
C21 C22 H22 120.0
C21 C22 C23 120.1(2)
C23 C22 H22 120.0
C22 C23 H23 120.1
C24 C23 C22 119.8(2)
C24 C23 H23 120.1
C23 C24 H24 119.7
C23 C24 C25 120.6(2)
C25 C24 H24 119.7
C20 C25 H25 119.8
C24 C25 C20 120.3(2)
C24 C25 H25 119.8
C27 C26 P2 123.96(16)
C31 C26 P2 116.40(15)
C31 C26 C27 119.54(19)
C26 C27 H27 119.8
C28 C27 C26 120.4(2)
C28 C27 H27 119.8
C27 C28 H28 120.0
C27 C28 C29 120.0(2)
C29 C28 H28 120.0
C28 C29 H29 120.0
C30 C29 C28 120.0(2)
C30 C29 H29 120.0
C29 C30 H30 119.9
C29 C30 C31 120.2(2)
C31 C30 H30 119.9
C26 C31 P3 116.84(15)
C26 C31 C30 119.71(19)
C30 C31 P3 123.42(16)
C33 C32 P2 116.93(15)
C37 C32 P2 124.72(16)
C37 C32 C33 118.35(18)
C32 C33 H33 119.7
C34 C33 C32 120.6(2)
C34 C33 H33 119.7
C33 C34 H34 119.9
C35 C34 C33 120.3(2)
C35 C34 H34 119.9
C34 C35 H35 120.2
C36 C35 C34 119.7(2)
C36 C35 H35 120.2
C35 C36 H36 119.7
C35 C36 C37 120.5(2)
C37 C36 H36 119.7
C32 C37 H37 119.8
C36 C37 C32 120.4(2)
C36 C37 H37 119.8
C39 C38 P2 124.94(16)
C39 C38 C43 118.40(19)
C43 C38 P2 116.57(15)
C38 C39 H39 119.8
C38 C39 C40 120.3(2)
C40 C39 H39 119.8
C39 C40 H40 119.7
C41 C40 C39 120.6(2)
C41 C40 H40 119.7
C40 C41 H41 120.2
C40 C41 C42 119.6(2)
C42 C41 H41 120.2
C41 C42 H42 120.0
C43 C42 C41 120.0(2)
C43 C42 H42 120.0
C38 C43 H43 119.4
C42 C43 C38 121.1(2)
C42 C43 H43 119.4
C45 C44 P3 116.56(16)
C49 C44 P3 124.71(16)
C49 C44 C45 118.73(19)
C44 C45 H45 119.7
C46 C45 C44 120.7(2)
C46 C45 H45 119.7
C45 C46 H46 119.9
C47 C46 C45 120.2(2)
C47 C46 H46 119.9
C46 C47 H47 120.2
C48 C47 C46 119.6(2)
C48 C47 H47 120.2
C47 C48 H48 119.7
C47 C48 C49 120.6(2)
C49 C48 H48 119.7
C44 C49 C48 120.2(2)
C44 C49 H49 119.9
C48 C49 H49 119.9
C51 C50 P3 117.48(16)
C55 C50 P3 123.83(15)
C55 C50 C51 118.52(19)
C50 C51 H51 119.9
C52 C51 C50 120.2(2)
C52 C51 H51 119.9
C51 C52 H52 119.7
C53 C52 C51 120.6(2)
C53 C52 H52 119.7
C52 C53 H53 120.2
C54 C53 C52 119.6(2)
C54 C53 H53 120.2
C53 C54 H54 119.8
C53 C54 C55 120.5(2)
C55 C54 H54 119.8
C50 C55 H55 119.7
C54 C55 C50 120.6(2)
C54 C55 H55 119.7

loop_
_geom_bond_atom_site_label_1
_geom_bond_atom_site_label_2
_geom_bond_distance
Ru1 Zn1 2.3713(3)
Ru1 P1 2.2897(5)
Ru1 P2 2.2636(5)
Ru1 P3 2.2760(5)
Ru1 C2 2.111(2)
Zn1 C1 1.961(2)
P1 C13 1.838(2)
P1 C14 1.835(2)
P1 C20 1.835(2)
P2 C26 1.847(2)
P2 C32 1.835(2)
P2 C38 1.840(2)
P3 C31 1.839(2)
P3 C44 1.841(2)
P3 C50 1.836(2)
C1 H1A 0.9600
C1 H1B 0.9600
C1 H1C 0.9600
C2 C3 1.408(3)
C2 C7 1.410(3)
C3 H3 0.9300
C3 C4 1.396(3)
C4 H4 0.9300
C4 C5 1.377(3)
C5 H5 0.9300
C5 C6 1.383(3)
C6 H6 0.9300
C6 C7 1.396(3)
C7 C8 1.494(3)
C8 C9 1.393(3)
C8 C13 1.409(3)
C9 H9 0.9300
C9 C10 1.385(3)
C10 H10 0.9300
C10 C11 1.380(3)
C11 H11 0.9300
C11 C12 1.391(3)
C12 H12 0.9300
C12 C13 1.390(3)
C14 C15 1.388(3)
C14 C19 1.387(3)
C15 H15 0.9300
C15 C16 1.385(3)
C16 H16 0.9300
C16 C17 1.372(4)
C17 H17 0.9300
C17 C18 1.380(4)
C18 H18 0.9300
C18 C19 1.386(3)
C19 H19 0.9300
C20 C21 1.397(3)
C20 C25 1.397(3)
C21 H21 0.9300
C21 C22 1.383(3)
C22 H22 0.9300
C22 C23 1.384(3)
C23 H23 0.9300
C23 C24 1.375(3)
C24 H24 0.9300
C24 C25 1.392(3)
C25 H25 0.9300
C26 C27 1.396(3)
C26 C31 1.387(3)
C27 H27 0.9300
C27 C28 1.383(3)
C28 H28 0.9300
C28 C29 1.388(3)
C29 H29 0.9300
C29 C30 1.380(3)
C30 H30 0.9300
C30 C31 1.401(3)
C32 C33 1.400(3)
C32 C37 1.391(3)
C33 H33 0.9300
C33 C34 1.384(3)
C34 H34 0.9300
C34 C35 1.380(3)
C35 H35 0.9300
C35 C36 1.377(3)
C36 H36 0.9300
C36 C37 1.389(3)
C37 H37 0.9300
C38 C39 1.390(3)
C38 C43 1.395(3)
C39 H39 0.9300
C39 C40 1.392(3)
C40 H40 0.9300
C40 C41 1.378(3)
C41 H41 0.9300
C41 C42 1.386(3)
C42 H42 0.9300
C42 C43 1.381(3)
C43 H43 0.9300
C44 C45 1.391(3)
C44 C49 1.382(3)
C45 H45 0.9300
C45 C46 1.383(3)
C46 H46 0.9300
C46 C47 1.378(4)
C47 H47 0.9300
C47 C48 1.371(3)
C48 H48 0.9300
C48 C49 1.394(3)
C49 H49 0.9300
C50 C51 1.396(3)
C50 C55 1.389(3)
C51 H51 0.9300
C51 C52 1.385(3)
C52 H52 0.9300
C52 C53 1.381(3)
C53 H53 0.9300
C53 C54 1.371(3)
C54 H54 0.9300
C54 C55 1.387(3)
C55 H55 0.9300
